data_1542371
loop_
_publ_author_name
'Manjappa, Kiran B.'
'Syu, Jia-Ru'
'Yang, Ding-Yah'

_publ_section_title
;
 Visible-Light-Promoted and Yb(OTf)3-Catalyzed Constructions of
 Coumarin-Pyrrole-(Iso)quinoline-Fused Pentacycles: Synthesis of
 Lamellarin Core, Lamellarin D Trimethyl Ether, and Lamellarin H.
;
_journal_issue 2
_journal_name_full 'Organic letters'
_journal_page_first 332
_journal_page_last 335
_journal_paper_doi 10.1021/acs.orglett.5b03524
_journal_volume 18
_journal_year 2016
_chemical_formula_moiety 'C25 H15 N O2, 0.5(C H2 Cl2)'
_chemical_formula_sum 'C25.5 H16 Cl N O2'
_chemical_formula_weight 807.68
_space_group_crystal_system monoclinic
_space_group_IT_number 15
_space_group_name_Hall '-C 2yc'
_space_group_name_H-M_alt 'C 1 2/c 1'
_symmetry_cell_setting monoclinic
_symmetry_space_group_name_Hall '-C 2yc'
_symmetry_space_group_name_H-M 'C 1 2/c 1'
_atom_sites_solution_hydrogens mixed
_audit_creation_method SHELXL-2014/7
_cell_angle_alpha 90
_cell_angle_beta 117.372(11)
_cell_angle_gamma 90
_cell_formula_units_Z 8
_cell_length_a 24.070(2)
_cell_length_b 7.6955(5)
_cell_length_c 22.2172(19)
_cell_measurement_reflns_used 1747
_cell_measurement_temperature 150(2)
_cell_measurement_theta_max 28.9930
_cell_measurement_theta_min 3.3680
_cell_volume 3654.6(6)
_computing_cell_refinement
; 
CrysAlis RED, Oxford Diffraction Ltd., 
Version 1.171.32.29 (release 10-06-2008 CrysAlis171 .NET) 
(compiled Jun 10 2008,16:49:55) 
;
_computing_data_collection
; 
CrysAlis CCD, Oxford Diffraction Ltd., 
Version 1.171.32.29 (release 10-06-2008 CrysAlis171 .NET) 
(compiled Jun 10 2008,16:49:55) 
;
_computing_data_reduction
; 
CrysAlis RED, Oxford Diffraction Ltd., 
Version 1.171.32.29 (release 10-06-2008 CrysAlis171 .NET) 
(compiled Jun 10 2008,16:49:55) 
;
_computing_molecular_graphics 'Bruker SHELXTL'
_computing_publication_material 'Bruker SHELXTL'
_computing_structure_refinement 'SHELXL-2014/7 (Sheldrick, 2014)'
_computing_structure_solution 'SHELXS-97 (Sheldrick 2008)'
_diffrn_ambient_temperature 150(2)
_diffrn_measured_fraction_theta_full 0.999
_diffrn_measured_fraction_theta_max 0.839
_diffrn_measurement_device_type 'CCD detector'
_diffrn_measurement_method '\w scans'
_diffrn_radiation_probe x-ray
_diffrn_radiation_type MoK\a
_diffrn_radiation_wavelength 0.71073
_diffrn_reflns_av_R_equivalents 0.0372
_diffrn_reflns_av_unetI/netI 0.0713
_diffrn_reflns_laue_measured_fraction_full 0.999
_diffrn_reflns_laue_measured_fraction_max 0.839
_diffrn_reflns_limit_h_max 28
_diffrn_reflns_limit_h_min -32
_diffrn_reflns_limit_k_max 10
_diffrn_reflns_limit_k_min -6
_diffrn_reflns_limit_l_max 27
_diffrn_reflns_limit_l_min -27
_diffrn_reflns_number 8170
_diffrn_reflns_point_group_measured_fraction_full 0.999
_diffrn_reflns_point_group_measured_fraction_max 0.839
_diffrn_reflns_theta_full 25.242
_diffrn_reflns_theta_max 29.377
_diffrn_reflns_theta_min 2.813
_exptl_absorpt_coefficient_mu 0.233
_exptl_absorpt_correction_T_max 1.00000
_exptl_absorpt_correction_T_min 0.98927
_exptl_absorpt_correction_type multi-scan
_exptl_absorpt_process_details
; 
CrysAlisPro, Agilent Technologies, 
Version 1.171.37.31 (release 14-01-2014 CrysAlis171 .NET) 
(compiled Jan 14 2014,18:38:05) 
Empirical absorption correction using spherical harmonics, 
 implemented in SCALE3 ABSPACK scaling algorithm. 
;
_exptl_crystal_colour yellow
_exptl_crystal_density_diffrn 1.468
_exptl_crystal_description parallelepiped
_exptl_crystal_F_000 1672
_exptl_crystal_size_max 0.42
_exptl_crystal_size_mid 0.37
_exptl_crystal_size_min 0.18
_refine_diff_density_max 0.319
_refine_diff_density_min -0.367
_refine_diff_density_rms 0.064
_refine_ls_extinction_method none
_refine_ls_goodness_of_fit_ref 1.022
_refine_ls_hydrogen_treatment constr
_refine_ls_matrix_type full
_refine_ls_number_parameters 267
_refine_ls_number_reflns 4231
_refine_ls_number_restraints 0
_refine_ls_restrained_S_all 1.022
_refine_ls_R_factor_all 0.0814
_refine_ls_R_factor_gt 0.0515
_refine_ls_shift/su_max 0.001
_refine_ls_shift/su_mean 0.000
_refine_ls_structure_factor_coef Fsqd
_refine_ls_weighting_details 'w=1/[\s^2^(Fo^2^)+(0.0477P)^2^+0.5733P] where P=(Fo^2^+2Fc^2^)/3'
_refine_ls_weighting_scheme calc
_refine_ls_wR_factor_gt 0.1066
_refine_ls_wR_factor_ref 0.1233
_reflns_Friedel_coverage 0.000
_reflns_number_gt 2998
_reflns_number_total 4231
_reflns_threshold_expression 'I > 2\s(I)'
_cod_data_source_file ol5b03524_si_005.cif
_cod_data_source_block bmk3398
_cod_depositor_comments
;
The following automatic conversions were performed:

'_symmetry_cell_setting' value 'Monoclinic' changed to 'monoclinic'
according to
/usr/data/users/saulius/crontab/automatic-downloads/current/ACS/lib/dictionaries/cif_core.dic
dictionary named 'cif_core.dic' version 2.4.2 from 2011-04-26.

Automatic conversion script
Id: cif_fix_values 4268 2015-11-12 08:31:59Z antanas 

2019-05-05
Z value and formula fixed to values more according to usual
chemical conventions.                 miguel
;
_cod_original_formula_sum 'C51 H32 Cl2 N2 O4'
_cod_original_formula_weight 807.68
_cod_original_formula_moiety '2(C25 H15 N O2), C H2 Cl2'
_cod_original_formula_units_Z 4
_cod_original_cell_volume 3654.5(6)
_cod_original_sg_symbol_H-M C2/c
_cod_database_code 1542371
_shelx_shelxl_version_number 2014/7
_shelx_space_group_comment
; 
The symmetry employed for this shelxl refinement is uniquely defined 
by the following loop, which should always be used as a source of 
symmetry information in preference to the above space-group names. 
They are only intended as comments. 
;

loop_
_space_group_symop_operation_xyz
'x, y, z'
'-x, y, -z+1/2'
'x+1/2, y+1/2, z'
'-x+1/2, y+1/2, -z+1/2'
'-x, -y, -z'
'x, -y, z-1/2'
'-x+1/2, -y+1/2, -z'
'x+1/2, -y+1/2, z-1/2'

loop_
_atom_site_label
_atom_site_type_symbol
_atom_site_fract_x
_atom_site_fract_y
_atom_site_fract_z
_atom_site_U_iso_or_equiv
_atom_site_adp_type
_atom_site_occupancy
_atom_site_site_symmetry_order
_atom_site_calc_flag
_atom_site_refinement_flags_posn
_atom_site_refinement_flags_adp
_atom_site_refinement_flags_occupancy
O1 O 0.14764(7) 0.3803(2) 0.66531(7) 0.0246(4) Uani 1 1 d . . .
O2 O 0.05997(8) 0.2653(2) 0.65171(8) 0.0381(4) Uani 1 1 d . . .
N N 0.01619(8) 0.2779(2) 0.49364(8) 0.0151(4) Uani 1 1 d . . .
C1 C 0.08804(10) 0.3211(3) 0.62207(11) 0.0221(5) Uani 1 1 d . . .
C2 C 0.18762(10) 0.4589(3) 0.64443(11) 0.0215(5) Uani 1 1 d . . .
C3 C 0.24246(10) 0.5254(3) 0.69550(11) 0.0272(5) Uani 1 1 d . . .
H3A H 0.2515 0.5134 0.7417 0.033 Uiso 1 1 calc R U .
C4 C 0.28393(10) 0.6095(3) 0.67836(12) 0.0290(5) Uani 1 1 d . . .
H4A H 0.3218 0.6559 0.7128 0.035 Uiso 1 1 calc R U .
C5 C 0.27002(10) 0.6262(3) 0.61040(11) 0.0249(5) Uani 1 1 d . . .
H5A H 0.2985 0.6843 0.5986 0.030 Uiso 1 1 calc R U .
C6 C 0.21508(10) 0.5586(2) 0.56004(11) 0.0209(5) Uani 1 1 d . . .
H6A H 0.2061 0.5713 0.5139 0.025 Uiso 1 1 calc R U .
C7 C 0.17235(9) 0.4712(2) 0.57628(10) 0.0170(4) Uani 1 1 d . . .
C8 C 0.11246(9) 0.3988(2) 0.52845(10) 0.0155(4) Uani 1 1 d . . .
C9 C 0.07105(9) 0.3325(2) 0.55120(10) 0.0159(4) Uani 1 1 d . . .
C10 C -0.04008(9) 0.1969(2) 0.48486(10) 0.0165(4) Uani 1 1 d . . .
C11 C -0.05246(10) 0.1529(3) 0.53838(11) 0.0234(5) Uani 1 1 d . . .
H11A H -0.0221 0.1765 0.5836 0.028 Uiso 1 1 calc R U .
C12 C -0.10840(11) 0.0752(3) 0.52643(12) 0.0268(5) Uani 1 1 d . . .
H12A H -0.1159 0.0462 0.5636 0.032 Uiso 1 1 calc R U .
C13 C -0.15352(10) 0.0392(3) 0.46136(12) 0.0247(5) Uani 1 1 d . . .
H13A H -0.1920 -0.0130 0.4536 0.030 Uiso 1 1 calc R U .
C14 C -0.14217(10) 0.0795(3) 0.40815(11) 0.0242(5) Uani 1 1 d . . .
H14A H -0.1731 0.0538 0.3634 0.029 Uiso 1 1 calc R U .
C15 C -0.08585(10) 0.1582(3) 0.41795(11) 0.0206(5) Uani 1 1 d . . .
C16 C -0.07490(10) 0.1968(3) 0.36124(11) 0.0254(5) Uani 1 1 d . . .
H16A H -0.1060 0.1700 0.3166 0.030 Uiso 1 1 calc R U .
C17 C -0.02111(10) 0.2704(3) 0.37066(10) 0.0218(5) Uani 1 1 d . . .
H17A H -0.0141 0.2943 0.3328 0.026 Uiso 1 1 calc R U .
C18 C 0.02568(9) 0.3131(2) 0.43720(10) 0.0165(4) Uani 1 1 d . . .
C19 C 0.08449(9) 0.3847(2) 0.45740(10) 0.0165(4) Uani 1 1 d . . .
C20 C 0.11105(9) 0.4155(2) 0.40993(10) 0.0171(4) Uani 1 1 d . . .
C21 C 0.16425(9) 0.3246(3) 0.41756(10) 0.0187(4) Uani 1 1 d . . .
H21A H 0.1856 0.2514 0.4559 0.022 Uiso 1 1 calc R U .
C22 C 0.18639(10) 0.3394(3) 0.37015(11) 0.0222(5) Uani 1 1 d . . .
H22A H 0.2227 0.2773 0.3762 0.027 Uiso 1 1 calc R U .
C23 C 0.15534(10) 0.4452(3) 0.31370(11) 0.0242(5) Uani 1 1 d . . .
H23A H 0.1701 0.4543 0.2808 0.029 Uiso 1 1 calc R U .
C24 C 0.10307(11) 0.5369(3) 0.30558(11) 0.0249(5) Uani 1 1 d . . .
H24A H 0.0820 0.6099 0.2672 0.030 Uiso 1 1 calc R U .
C25 C 0.08106(10) 0.5230(3) 0.35325(10) 0.0213(5) Uani 1 1 d . . .
H25A H 0.0452 0.5873 0.3473 0.026 Uiso 1 1 calc R U .
Cl Cl 0.06736(3) 1.04995(7) 0.29398(3) 0.03054(17) Uani 1 1 d . . .
C26 C 0.0000 0.9231(4) 0.2500 0.0329(8) Uani 1 2 d S T P
H26A H -0.0058 0.8498 0.2816 0.040 Uiso 1 1 d R U .

loop_
_atom_site_aniso_label
_atom_site_aniso_U_11
_atom_site_aniso_U_22
_atom_site_aniso_U_33
_atom_site_aniso_U_23
_atom_site_aniso_U_13
_atom_site_aniso_U_12
O1 0.0206(8) 0.0395(9) 0.0127(7) -0.0030(7) 0.0067(6) -0.0035(7)
O2 0.0372(10) 0.0623(12) 0.0173(8) -0.0054(8) 0.0147(8) -0.0209(9)
N 0.0169(9) 0.0154(8) 0.0132(8) 0.0000(7) 0.0071(7) 0.0010(7)
C1 0.0224(12) 0.0264(11) 0.0175(11) -0.0042(9) 0.0092(9) -0.0014(10)
C2 0.0170(11) 0.0285(12) 0.0201(11) -0.0032(10) 0.0094(9) 0.0022(10)
C3 0.0213(12) 0.0428(13) 0.0150(11) -0.0065(10) 0.0061(9) 0.0015(11)
C4 0.0171(11) 0.0373(13) 0.0280(13) -0.0098(11) 0.0066(10) -0.0016(11)
C5 0.0216(11) 0.0266(12) 0.0269(13) -0.0054(10) 0.0115(10) -0.0021(10)
C6 0.0223(11) 0.0203(10) 0.0202(11) 0.0005(9) 0.0099(9) 0.0025(9)
C7 0.0164(10) 0.0177(10) 0.0156(10) -0.0023(8) 0.0063(9) 0.0042(9)
C8 0.0181(10) 0.0136(9) 0.0159(10) 0.0021(8) 0.0088(9) 0.0040(9)
C9 0.0178(10) 0.0153(9) 0.0136(10) -0.0025(8) 0.0063(8) 0.0004(9)
C10 0.0171(11) 0.0141(9) 0.0188(11) -0.0002(8) 0.0086(9) 0.0024(9)
C11 0.0209(11) 0.0288(11) 0.0209(11) 0.0003(10) 0.0099(9) -0.0018(10)
C12 0.0261(12) 0.0312(12) 0.0262(13) 0.0038(10) 0.0148(10) -0.0023(10)
C13 0.0212(11) 0.0209(11) 0.0335(13) 0.0014(10) 0.0139(10) -0.0025(10)
C14 0.0218(12) 0.0252(11) 0.0224(12) -0.0036(10) 0.0074(10) -0.0036(10)
C15 0.0210(11) 0.0187(10) 0.0219(11) -0.0022(9) 0.0098(9) 0.0005(9)
C16 0.0228(12) 0.0350(13) 0.0146(11) -0.0053(10) 0.0054(9) -0.0031(11)
C17 0.0233(12) 0.0275(11) 0.0149(11) 0.0009(9) 0.0091(9) 0.0009(10)
C18 0.0210(11) 0.0158(10) 0.0146(10) 0.0013(8) 0.0098(9) 0.0030(9)
C19 0.0187(11) 0.0154(9) 0.0146(10) 0.0003(8) 0.0071(9) 0.0017(9)
C20 0.0205(11) 0.0174(10) 0.0141(10) -0.0025(8) 0.0086(9) -0.0027(9)
C21 0.0177(11) 0.0193(10) 0.0167(10) -0.0003(9) 0.0059(9) -0.0013(9)
C22 0.0186(11) 0.0245(11) 0.0261(12) -0.0036(10) 0.0125(10) -0.0025(10)
C23 0.0285(12) 0.0295(12) 0.0212(12) -0.0006(10) 0.0171(10) -0.0052(11)
C24 0.0289(12) 0.0259(11) 0.0199(11) 0.0055(9) 0.0112(10) 0.0011(10)
C25 0.0231(12) 0.0219(10) 0.0205(11) 0.0025(9) 0.0114(10) 0.0037(10)
Cl 0.0222(3) 0.0385(3) 0.0250(3) -0.0024(3) 0.0058(2) -0.0035(3)
C26 0.0273(18) 0.0283(17) 0.036(2) 0.000 0.0080(16) 0.000

loop_
_atom_type_symbol
_atom_type_description
_atom_type_scat_dispersion_real
_atom_type_scat_dispersion_imag
_atom_type_scat_source
C C 0.0033 0.0016 'International Tables Vol C Tables 4.2.6.8 and 6.1.1.4'
H H 0.0000 0.0000 'International Tables Vol C Tables 4.2.6.8 and 6.1.1.4'
N N 0.0061 0.0033 'International Tables Vol C Tables 4.2.6.8 and 6.1.1.4'
O O 0.0106 0.0060 'International Tables Vol C Tables 4.2.6.8 and 6.1.1.4'
Cl Cl 0.1484 0.1585 'International Tables Vol C Tables 4.2.6.8 and 6.1.1.4'

loop_
_geom_angle_atom_site_label_1
_geom_angle_atom_site_label_2
_geom_angle_atom_site_label_3
_geom_angle
_geom_angle_site_symmetry_1
C2 O1 C1 124.66(16) .
C18 N C9 106.44(16) .
C18 N C10 119.98(16) .
C9 N C10 133.54(16) .
O2 C1 O1 113.32(19) .
O2 C1 C9 131.7(2) .
O1 C1 C9 114.97(18) .
O1 C2 C3 115.76(19) .
O1 C2 C7 121.28(19) .
C3 C2 C7 123.0(2) .
C2 C3 C4 119.0(2) .
C2 C3 H3A 120.5 .
C4 C3 H3A 120.5 .
C3 C4 C5 119.8(2) .
C3 C4 H4A 120.1 .
C5 C4 H4A 120.1 .
C6 C5 C4 120.4(2) .
C6 C5 H5A 119.8 .
C4 C5 H5A 119.8 .
C5 C6 C7 120.8(2) .
C5 C6 H6A 119.6 .
C7 C6 H6A 119.6 .
C2 C7 C6 117.01(19) .
C2 C7 C8 116.62(18) .
C6 C7 C8 126.31(19) .
C19 C8 C9 108.86(18) .
C19 C8 C7 130.71(18) .
C9 C8 C7 120.40(18) .
C8 C9 N 107.71(16) .
C8 C9 C1 121.69(18) .
N C9 C1 130.53(18) .
C11 C10 N 123.62(18) .
C11 C10 C15 118.43(19) .
N C10 C15 117.95(17) .
C12 C11 C10 120.8(2) .
C12 C11 H11A 119.6 .
C10 C11 H11A 119.6 .
C13 C12 C11 121.1(2) .
C13 C12 H12A 119.5 .
C11 C12 H12A 119.5 .
C14 C13 C12 119.2(2) .
C14 C13 H13A 120.4 .
C12 C13 H13A 120.4 .
C13 C14 C15 121.7(2) .
C13 C14 H14A 119.1 .
C15 C14 H14A 119.1 .
C14 C15 C10 118.80(19) .
C14 C15 C16 120.5(2) .
C10 C15 C16 120.72(19) .
C17 C16 C15 120.4(2) .
C17 C16 H16A 119.8 .
C15 C16 H16A 119.8 .
C16 C17 C18 120.41(19) .
C16 C17 H17A 119.8 .
C18 C17 H17A 119.8 .
C19 C18 N 110.45(17) .
C19 C18 C17 129.01(19) .
N C18 C17 120.51(18) .
C18 C19 C8 106.51(17) .
C18 C19 C20 122.89(18) .
C8 C19 C20 130.21(19) .
C25 C20 C21 118.01(18) .
C25 C20 C19 121.50(18) .
C21 C20 C19 120.24(17) .
C22 C21 C20 121.11(19) .
C22 C21 H21A 119.4 .
C20 C21 H21A 119.4 .
C21 C22 C23 119.9(2) .
C21 C22 H22A 120.0 .
C23 C22 H22A 120.0 .
C24 C23 C22 119.8(2) .
C24 C23 H23A 120.1 .
C22 C23 H23A 120.1 .
C23 C24 C25 120.3(2) .
C23 C24 H24A 119.8 .
C25 C24 H24A 119.8 .
C20 C25 C24 120.81(19) .
C20 C25 H25A 119.6 .
C24 C25 H25A 119.6 .
Cl C26 Cl 112.41(17) 2
Cl C26 H26A 109.1 2
Cl C26 H26A 109.1 .

loop_
_geom_bond_atom_site_label_1
_geom_bond_atom_site_label_2
_geom_bond_distance
_geom_bond_site_symmetry_2
O1 C2 1.385(2) .
O1 C1 1.386(3) .
O2 C1 1.218(2) .
N C18 1.401(2) .
N C9 1.415(2) .
N C10 1.421(2) .
C1 C9 1.436(3) .
C2 C3 1.384(3) .
C2 C7 1.387(3) .
C3 C4 1.382(3) .
C3 H3A 0.9500 .
C4 C5 1.394(3) .
C4 H4A 0.9500 .
C5 C6 1.382(3) .
C5 H5A 0.9500 .
C6 C7 1.408(3) .
C6 H6A 0.9500 .
C7 C8 1.452(3) .
C8 C19 1.407(3) .
C8 C9 1.404(3) .
C10 C11 1.394(3) .
C10 C15 1.416(3) .
C11 C12 1.383(3) .
C11 H11A 0.9500 .
C12 C13 1.379(3) .
C12 H12A 0.9500 .
C13 C14 1.366(3) .
C13 H13A 0.9500 .
C14 C15 1.407(3) .
C14 H14A 0.9500 .
C15 C16 1.432(3) .
C16 C17 1.339(3) .
C16 H16A 0.9500 .
C17 C18 1.425(3) .
C17 H17A 0.9500 .
C18 C19 1.387(3) .
C19 C20 1.482(3) .
C20 C25 1.398(3) .
C20 C21 1.400(3) .
C21 C22 1.386(3) .
C21 H21A 0.9500 .
C22 C23 1.390(3) .
C22 H22A 0.9500 .
C23 C24 1.380(3) .
C23 H23A 0.9500 .
C24 C25 1.389(3) .
C24 H24A 0.9500 .
C25 H25A 0.9500 .
Cl C26 1.7548(19) .
C26 Cl 1.7548(18) 2
C26 H26A 0.9601 .
